data_1571160
loop_
_publ_author_name
'Ishtiyak, Mohd'
'Samarakoon, S M Gayomi K'
'Kandabadage Don, Thimira'
'Watts, Spencer R.'
'Baranets, Sviatoslav'

_publ_section_title
;
 Novel ternary Zintl phosphide halides Ba<sub>3</sub>P<sub>5</sub>X (X =
 Cl, Br) with 1D helical phosphorus chains: synthesis, crystal and
 electronic structure.
;
_journal_issue 16
_journal_name_full Nanoscale
_journal_page_first 7916
_journal_page_last 7925
_journal_paper_doi 10.1039/d3nr06492a
_journal_volume 16
_journal_year 2024
_chemical_formula_moiety 'Ba3 Cl P5'
_chemical_formula_sum 'Ba3 Cl P5'
_chemical_formula_weight 602.32
_chemical_properties_physical Air-sensitive,Moisture-sensitive
_space_group_crystal_system trigonal
_space_group_IT_number 167
_space_group_name_Hall '-R 3 2"c'
_space_group_name_H-M_alt 'R -3 c :H'
_audit_creation_date 2024-02-06
_audit_creation_method
;
Olex2 1.5
(compiled 2023.08.24 svn.re1ec1418 for OlexSys, GUI svn.r6817)
;
_audit_update_record
;
2024-02-06 deposited with the CCDC.	2024-03-06 downloaded from the CCDC.
;
_cell_angle_alpha 90
_cell_angle_beta 90
_cell_angle_gamma 120
_cell_formula_units_Z 6
_cell_length_a 14.9481(16)
_cell_length_b 14.9481(16)
_cell_length_c 7.3954(11)
_cell_measurement_reflns_used 2947
_cell_measurement_temperature 99.99
_cell_measurement_theta_max 29.26
_cell_measurement_theta_min 5.00
_cell_volume 1431.1(3)
_computing_molecular_graphics 'Olex2 1.5 (Dolomanov et al., 2009)'
_computing_publication_material 'Olex2 1.5 (Dolomanov et al., 2009)'
_computing_structure_refinement 'SHELXL 2018/1 (Sheldrick, 2015)'
_computing_structure_solution 'SHELXT 2014/5 (Sheldrick, 2014)'
_diffrn_ambient_temperature 99.99
_diffrn_measured_fraction_theta_full 1.000
_diffrn_measured_fraction_theta_max 1.000
_diffrn_measurement_device_type 'Bruker APEX-II CCD'
_diffrn_measurement_method '\f and \w scans'
_diffrn_radiation_type MoK\a
_diffrn_radiation_wavelength 0.71073
_diffrn_reflns_av_R_equivalents 0.0688
_diffrn_reflns_av_unetI/netI 0.0215
_diffrn_reflns_Laue_measured_fraction_full 1.000
_diffrn_reflns_Laue_measured_fraction_max 1.000
_diffrn_reflns_limit_h_max 21
_diffrn_reflns_limit_h_min -21
_diffrn_reflns_limit_k_max 21
_diffrn_reflns_limit_k_min -20
_diffrn_reflns_limit_l_max 10
_diffrn_reflns_limit_l_min -10
_diffrn_reflns_number 11569
_diffrn_reflns_point_group_measured_fraction_full 1.000
_diffrn_reflns_point_group_measured_fraction_max 1.000
_diffrn_reflns_theta_full 25.242
_diffrn_reflns_theta_max 30.468
_diffrn_reflns_theta_min 2.725
_exptl_absorpt_coefficient_mu 13.281
_exptl_absorpt_correction_T_max 0.2657
_exptl_absorpt_correction_T_min 0.1948
_exptl_absorpt_correction_type multi-scan
_exptl_absorpt_process_details
;
SADABS-2016/2 (Bruker,2016/2) was used for absorption correction.
wR2(int) was 0.1165 before and 0.0648 after correction.
The Ratio of minimum to maximum transmission is 0.3984.
The \l/2 correction factor is Not present.
;
_exptl_crystal_colour black
_exptl_crystal_colour_primary black
_exptl_crystal_density_diffrn 4.193
_exptl_crystal_description Irregular
_exptl_crystal_F_000 1560
_exptl_crystal_size_max 0.04
_exptl_crystal_size_mid 0.02
_exptl_crystal_size_min 0.015
_refine_diff_density_max 0.830
_refine_diff_density_min -2.088
_refine_diff_density_rms 0.193
_refine_ls_extinction_method none
_refine_ls_goodness_of_fit_ref 1.211
_refine_ls_hydrogen_treatment undef
_refine_ls_matrix_type full
_refine_ls_number_parameters 31
_refine_ls_number_reflns 493
_refine_ls_number_restraints 0
_refine_ls_restrained_S_all 1.211
_refine_ls_R_factor_all 0.0299
_refine_ls_R_factor_gt 0.0246
_refine_ls_shift/su_max 0.000
_refine_ls_shift/su_mean 0.000
_refine_ls_structure_factor_coef Fsqd
_refine_ls_weighting_details 'w=1/[\s^2^(Fo^2^)+(0.0105P)^2^+13.4353P] where P=(Fo^2^+2Fc^2^)/3'
_refine_ls_weighting_scheme calc
_refine_ls_wR_factor_gt 0.0400
_refine_ls_wR_factor_ref 0.0408
_reflns_Friedel_coverage 0.000
_reflns_number_gt 446
_reflns_number_total 493
_reflns_threshold_expression 'I > 2\s(I)'
_cod_data_source_file d3nr06492a2.cif
_cod_data_source_block shelx_r_0m
_cod_depositor_comments 'Adding full bibliography for 1571160--1571161.cif.'
_cod_original_cell_volume 1431.1(4)
_cod_original_sg_symbol_H-M 'R -3 c'
_cod_database_code 1571160
_shelx_shelxl_version_number 2018/1
_shelx_space_group_comment
;
The symmetry employed for this shelxl refinement is uniquely defined
by the following loop, which should always be used as a source of
symmetry information in preference to the above space-group names.
They are only intended as comments.
;
_shelx_estimated_absorpt_t_max 0.826
_shelx_estimated_absorpt_t_min 0.619
_olex2_refinement_description
;
1. Others
 Fixed Sof: P1(0.333333) P2(0.333333) P3(0.166667)
;
_olex2_submission_special_instructions 'No special instructions were received'

loop_
_space_group_symop_operation_xyz
'x, y, z'
'-y, x-y, z'
'-x+y, -x, z'
'y, x, -z+1/2'
'x-y, -y, -z+1/2'
'-x, -x+y, -z+1/2'
'x+2/3, y+1/3, z+1/3'
'-y+2/3, x-y+1/3, z+1/3'
'-x+y+2/3, -x+1/3, z+1/3'
'y+2/3, x+1/3, -z+5/6'
'x-y+2/3, -y+1/3, -z+5/6'
'-x+2/3, -x+y+1/3, -z+5/6'
'x+1/3, y+2/3, z+2/3'
'-y+1/3, x-y+2/3, z+2/3'
'-x+y+1/3, -x+2/3, z+2/3'
'y+1/3, x+2/3, -z+7/6'
'x-y+1/3, -y+2/3, -z+7/6'
'-x+1/3, -x+y+2/3, -z+7/6'
'-x, -y, -z'
'y, -x+y, -z'
'x-y, x, -z'
'-y, -x, z-1/2'
'-x+y, y, z-1/2'
'x, x-y, z-1/2'
'-x+2/3, -y+1/3, -z+1/3'
'y+2/3, -x+y+1/3, -z+1/3'
'x-y+2/3, x+1/3, -z+1/3'
'-y+2/3, -x+1/3, z-1/6'
'-x+y+2/3, y+1/3, z-1/6'
'x+2/3, x-y+1/3, z-1/6'
'-x+1/3, -y+2/3, -z+2/3'
'y+1/3, -x+y+2/3, -z+2/3'
'x-y+1/3, x+2/3, -z+2/3'
'-y+1/3, -x+2/3, z+1/6'
'-x+y+1/3, y+2/3, z+1/6'
'x+1/3, x-y+2/3, z+1/6'

loop_
_atom_site_label
_atom_site_type_symbol
_atom_site_fract_x
_atom_site_fract_y
_atom_site_fract_z
_atom_site_U_iso_or_equiv
_atom_site_adp_type
_atom_site_occupancy
_atom_site_site_symmetry_order
_atom_site_calc_flag
_atom_site_refinement_flags_posn
_atom_site_refinement_flags_adp
_atom_site_refinement_flags_occupancy
_atom_site_disorder_assembly
_atom_site_disorder_group
Ba1 Ba 0.81547(2) 0.000000 0.250000 0.01428(10) Uani 1 2 d S T P . .
P1 P 0.0254(5) 0.2674(5) 0.1776(8) 0.0280(15) Uani 0.3333 1 d . . P . .
P2 P 0.0861(4) 0.3150(7) 0.1047(18) 0.032(2) Uani 0.3333 1 d . . P . .
P3 P 0.2383(8) 0.000000 0.250000 0.021(2) Uani 0.3333 2 d S T P . .
Cl1 Cl 0.000000 0.000000 0.000000 0.0115(4) Uani 1 6 d S T P . .

loop_
_atom_site_aniso_label
_atom_site_aniso_U_11
_atom_site_aniso_U_22
_atom_site_aniso_U_33
_atom_site_aniso_U_23
_atom_site_aniso_U_13
_atom_site_aniso_U_12
Ba1 0.01088(13) 0.01002(16) 0.02164(17) -0.00295(14) -0.00147(7) 0.00501(8)
P1 0.037(4) 0.030(4) 0.035(5) -0.014(2) -0.013(3) 0.029(4)
P2 0.044(4) 0.042(8) 0.032(8) -0.020(5) -0.023(5) 0.039(6)
P3 0.013(3) 0.016(4) 0.036(8) 0.013(4) 0.006(2) 0.008(2)
Cl1 0.0107(6) 0.0107(6) 0.0131(10) 0.000 0.000 0.0054(3)

loop_
_atom_type_symbol
_atom_type_description
_atom_type_scat_dispersion_real
_atom_type_scat_dispersion_imag
_atom_type_scat_source
Ba Ba -0.3244 2.2819 'International Tables Vol C Tables 4.2.6.8 and 6.1.1.4'
Cl Cl 0.1484 0.1585 'International Tables Vol C Tables 4.2.6.8 and 6.1.1.4'
P P 0.1023 0.0942 'International Tables Vol C Tables 4.2.6.8 and 6.1.1.4'

loop_
_geom_angle_atom_site_label_1
_geom_angle_atom_site_label_2
_geom_angle_atom_site_label_3
_geom_angle
_geom_angle_site_symmetry_1
_geom_angle_site_symmetry_3
_geom_angle_publ_flag
P1 Ba1 P1 159.7(2) 6_655 2_655 ?
P1 Ba1 P1 87.106(10) 2_655 35_545 ?
P1 Ba1 P1 112.5(2) 6_655 35_545 ?
P1 Ba1 P1 87.107(10) 6_655 25 ?
P1 Ba1 P1 39.2(2) 35_545 25 ?
P1 Ba1 P1 112.5(2) 2_655 25 ?
P1 Ba1 P3 150.64(15) 6_655 3_655 ?
P1 Ba1 P3 150.64(15) 2_655 2_655 ?
P1 Ba1 P3 11.98(12) 6_655 2_655 ?
P1 Ba1 P3 11.98(12) 2_655 3_655 ?
P2 Ba1 P1 112.81(13) 30 2_655 ?
P2 Ba1 P1 48.51(15) 21_655 25 ?
P2 Ba1 P1 39.33(16) 32_545 35_545 ?
P2 Ba1 P1 78.65(14) 32_545 2_655 ?
P2 Ba1 P1 75.83(14) 32_545 25 ?
P2 Ba1 P1 106.24(15) 22_656 6_655 ?
P2 Ba1 P1 106.24(15) 21_655 2_655 ?
P2 Ba1 P1 82.38(15) 21_655 6_655 ?
P2 Ba1 P1 75.9(2) 6_655 25 ?
P2 Ba1 P1 168.3(3) 2_655 6_655 ?
P2 Ba1 P1 168.3(3) 6_655 2_655 ?
P2 Ba1 P1 17.73(15) 6_655 6_655 ?
P2 Ba1 P1 82.38(15) 22_656 2_655 ?
P2 Ba1 P1 78.65(14) 30 6_655 ?
P2 Ba1 P1 82.93(12) 22_656 25 ?
P2 Ba1 P1 112.81(13) 32_545 6_655 ?
P2 Ba1 P1 95.73(17) 2_655 25 ?
P2 Ba1 P1 82.93(12) 21_655 35_545 ?
P2 Ba1 P1 39.33(16) 30 25 ?
P2 Ba1 P1 75.9(2) 2_655 35_545 ?
P2 Ba1 P1 17.73(15) 2_655 2_655 ?
P2 Ba1 P1 95.73(17) 6_655 35_545 ?
P2 Ba1 P1 75.83(14) 30 35_545 ?
P2 Ba1 P1 48.51(15) 22_656 35_545 ?
P2 Ba1 P2 96.4(2) 6_655 32_545 ?
P2 Ba1 P2 10.3(2) 21_655 30 ?
P2 Ba1 P2 122.22(11) 21_655 32_545 ?
P2 Ba1 P2 114.6(2) 30 32_545 ?
P2 Ba1 P2 78.9(3) 6_655 30 ?
P2 Ba1 P2 130.72(18) 22_656 21_655 ?
P2 Ba1 P2 122.22(11) 22_656 30 ?
P2 Ba1 P2 85.4(2) 22_656 2_655 ?
P2 Ba1 P2 96.4(2) 2_655 30 ?
P2 Ba1 P2 90.99(14) 21_655 2_655 ?
P2 Ba1 P2 10.3(2) 22_656 32_545 ?
P2 Ba1 P2 90.99(14) 22_656 6_655 ?
P2 Ba1 P2 78.9(3) 2_655 32_545 ?
P2 Ba1 P2 85.4(2) 21_655 6_655 ?
P2 Ba1 P2 171.3(3) 2_655 6_655 ?
P2 Ba1 P3 156.4(3) 6_655 3_655 ?
P2 Ba1 P3 29.46(19) 6_655 2_655 ?
P2 Ba1 P3 77.71(10) 21_655 2_655 ?
P2 Ba1 P3 124.66(10) 30 3_655 ?
P2 Ba1 P3 29.46(19) 2_655 3_655 ?
P2 Ba1 P3 75.99(13) 32_545 3_655 ?
P2 Ba1 P3 156.4(3) 2_655 2_655 ?
P2 Ba1 P3 124.66(10) 32_545 2_655 ?
P2 Ba1 P3 75.99(13) 30 2_655 ?
P2 Ba1 P3 77.71(10) 22_656 3_655 ?
P2 Ba1 P3 117.70(13) 22_656 2_655 ?
P2 Ba1 P3 117.70(13) 21_655 3_655 ?
P3 Ba1 P1 122.15(15) 2_655 35_545 ?
P3 Ba1 P1 92.1(2) 2_655 25 ?
P3 Ba1 P1 122.15(15) 3_655 25 ?
P3 Ba1 P1 92.1(2) 3_655 35_545 ?
P3 Ba1 P3 144.8(3) 2_655 3_655 ?
Ba1 P1 Ba1 175.0(2) 3_665 25 ?
Ba1 P1 Ba1 87.15(14) 25 20_565 ?
Ba1 P1 Ba1 89.04(15) 25 1_455 ?
Ba1 P1 Ba1 137.34(19) 33_445 1_455 ?
Ba1 P1 Ba1 140.4(2) 33_445 20_565 ?
Ba1 P1 Ba1 87.89(15) 25 33_445 ?
Ba1 P1 Ba1 81.85(14) 20_565 1_455 ?
Ba1 P1 Ba1 89.08(16) 3_665 20_565 ?
Ba1 P1 Ba1 97.10(17) 3_665 33_445 ?
Ba1 P1 Ba1 87.19(14) 3_665 1_455 ?
P1 P1 Ba1 101.1(4) 6 3_665 ?
P1 P1 Ba1 59.3(4) 6 1_455 ?
P1 P1 Ba1 138.9(6) 6 20_565 ?
P1 P1 Ba1 111.24(12) 17_554 3_665 ?
P1 P1 Ba1 71.7(3) 17_554 33_445 ?
P1 P1 Ba1 79.7(4) 6 25 ?
P1 P1 Ba1 69.6(3) 17_554 20_565 ?
P1 P1 Ba1 145.1(4) 17_554 1_455 ?
P1 P1 Ba1 78.3(4) 6 33_445 ?
P1 P1 Ba1 70.42(11) 17_554 25 ?
P1 P1 P1 137.9(2) 6 17_554 ?
P1 P1 P2 122.5(3) 17_554 9_455 ?
P1 P1 P2 17.4(4) 6 9_455 ?
P1 P1 P2 148.0(7) 6 17_554 ?
P1 P1 P2 12.3(5) 6 6 ?
P2 P1 Ba1 77.3(4) . 3_665 ?
P2 P1 Ba1 112.9(4) 6 3_665 ?
P2 P1 Ba1 147.1(9) . 1_455 ?
P2 P1 Ba1 65.89(19) 9_455 1_455 ?
P2 P1 Ba1 134.9(3) 9_455 20_565 ?
P2 P1 Ba1 80.9(2) 6 33_445 ?
P2 P1 Ba1 152.2(6) 17_554 1_455 ?
P2 P1 Ba1 118.4(3) 9_455 3_665 ?
P2 P1 Ba1 89.7(3) 17_554 3_665 ?
P2 P1 Ba1 75.0(2) 9_455 33_445 ?
P2 P1 Ba1 92.1(4) 17_554 25 ?
P2 P1 Ba1 69.2(9) . 20_565 ?
P2 P1 Ba1 67.6(4) 6 25 ?
P2 P1 Ba1 104.3(4) . 25 ?
P2 P1 Ba1 58.8(2) 6 1_455 ?
P2 P1 Ba1 70.5(6) 17_554 20_565 ?
P2 P1 Ba1 62.7(3) 9_455 25 ?
P2 P1 Ba1 132.1(4) 6 20_565 ?
P2 P1 Ba1 70.4(6) 17_554 33_445 ?
P2 P1 Ba1 74.1(9) . 33_445 ?
P2 P1 P1 21.7(3) 17_554 17_554 ?
P2 P1 P1 34.0(4) . 17_554 ?
P2 P1 P1 130.1(4) 6 17_554 ?
P2 P1 P1 151.9(11) . 6 ?
P2 P1 P2 12.5(3) . 17_554 ?
P2 P1 P2 7.9(3) 6 9_455 ?
P2 P1 P2 137.8(6) 17_554 9_455 ?
P2 P1 P2 154.1(10) . 6 ?
P2 P1 P2 145.6(5) 17_554 6 ?
P2 P1 P2 146.9(9) . 9_455 ?
P3 P1 Ba1 93.6(11) 2 33_445 ?
P3 P1 Ba1 84.6(11) 2 3_665 ?
P3 P1 Ba1 126.0(11) 2 20_565 ?
P3 P1 Ba1 95.0(11) 2 25 ?
P3 P1 Ba1 44.4(9) 2 1_455 ?
P3 P1 P1 21.3(13) 2 6 ?
P3 P1 P1 159.2(15) 2 17_554 ?
P3 P1 P2 37.2(13) 2 9_455 ?
P3 P1 P2 29.9(11) 2 6 ?
P3 P1 P2 156.5(9) 2 . ?
P3 P1 P2 162.3(10) 2 17_554 ?
Ba1 P2 Ba1 129.11(16) 14_544 25 ?
Ba1 P2 Ba1 145.2(2) 3_665 25 ?
Ba1 P2 Ba1 86.4(2) 33_445 14_544 ?
Ba1 P2 Ba1 94.2(3) 20_565 3_665 ?
Ba1 P2 Ba1 85.72(10) 3_665 14_544 ?
Ba1 P2 Ba1 164.65(17) 20_565 33_445 ?
Ba1 P2 Ba1 84.2(2) 20_565 25 ?
Ba1 P2 Ba1 83.7(2) 33_445 25 ?
Ba1 P2 Ba1 94.0(3) 20_565 14_544 ?
Ba1 P2 Ba1 101.1(3) 3_665 33_445 ?
P1 P2 Ba1 73.1(4) 6 33_445 ?
P1 P2 Ba1 88.5(10) . 33_445 ?
P1 P2 Ba1 63.9(3) 17_554 25 ?
P1 P2 Ba1 97.0(3) 14_554 33_445 ?
P1 P2 Ba1 83.0(6) 17_554 20_565 ?
P1 P2 Ba1 68.7(3) 14_554 20_565 ?
P1 P2 Ba1 60.71(17) 14_554 25 ?
P1 P2 Ba1 85.0(4) . 3_665 ?
P1 P2 Ba1 85.1(3) 6 3_665 ?
P1 P2 Ba1 93.7(9) . 20_565 ?
P1 P2 Ba1 60.5(4) . 25 ?
P1 P2 Ba1 65.4(3) 17_554 14_544 ?
P1 P2 Ba1 63.1(2) 6 25 ?
P1 P2 Ba1 155.4(6) 6 14_544 ?
P1 P2 Ba1 109.5(4) 6 20_565 ?
P1 P2 Ba1 71.3(2) 14_554 14_544 ?
P1 P2 Ba1 83.3(5) 17_554 33_445 ?
P1 P2 Ba1 150.6(5) 17_554 3_665 ?
P1 P2 Ba1 168.4(7) . 14_544 ?
P1 P2 Ba1 149.7(4) 14_554 3_665 ?
P1 P2 P1 15.8(7) . 6 ?
P1 P2 P1 123.6(4) 6 14_554 ?
P1 P2 P1 14.6(3) 17_554 14_554 ?
P1 P2 P1 124.3(7) . 17_554 ?
P1 P2 P1 119.8(5) . 14_554 ?
P1 P2 P1 123.5(5) 17_554 6 ?
P1 P2 P3 131.5(4) 17_554 2 ?
P1 P2 P3 5.5(3) 17_554 15_554 ?
P1 P2 P3 126.6(5) . 15_554 ?
P1 P2 P3 9.5(4) . 2 ?
P2 P2 Ba1 129.28(14) 17_554 3_665 ?
P2 P2 Ba1 89(3) 17_554 20_565 ?
P2 P2 Ba1 85.54(10) 17_554 25 ?
P2 P2 Ba1 81(3) 17_554 33_445 ?
P2 P2 Ba1 43.58(8) 17_554 14_544 ?
P2 P2 P1 22.1(6) 17_554 17_554 ?
P2 P2 P1 145.4(8) 17_554 . ?
P2 P2 P1 140.5(19) 17_554 6 ?
P2 P2 P1 31.6(16) 17_554 14_554 ?
P2 P2 P3 151.0(13) 17_554 2 ?
P2 P2 P3 21.6(10) 17_554 15_554 ?
P3 P2 Ba1 77.8(4) 2 3_665 ?
P3 P2 Ba1 78.1(5) 15_554 20_565 ?
P3 P2 Ba1 147.5(3) 15_554 3_665 ?
P3 P2 Ba1 63.8(2) 15_554 14_544 ?
P3 P2 Ba1 158.8(5) 2 14_544 ?
P3 P2 Ba1 68.4(3) 2 25 ?
P3 P2 Ba1 88.4(4) 15_554 33_445 ?
P3 P2 Ba1 83.9(5) 2 33_445 ?
P3 P2 Ba1 100.3(4) 2 20_565 ?
P3 P2 Ba1 66.2(2) 15_554 25 ?
P3 P2 P1 11.9(4) 2 6 ?
P3 P2 P1 127.3(3) 15_554 6 ?
P3 P2 P1 128.5(4) 2 14_554 ?
P3 P2 P1 11.0(4) 15_554 14_554 ?
P3 P2 P3 134.4(5) 2 15_554 ?
Ba1 P3 Ba1 95.2(3) 2_545 3_665 ?
Ba1 P3 Ba1 94.81(2) 3_665 27_445 ?
Ba1 P3 Ba1 156.55(7) 2_545 27_445 ?
Ba1 P3 Ba1 84.1(3) 27_445 32 ?
Ba1 P3 Ba1 94.82(2) 2_545 32 ?
Ba1 P3 Ba1 156.55(7) 3_665 32 ?
P1 P3 Ba1 73.7(11) 3 27_445 ?
P1 P3 Ba1 75.0(11) 3 32 ?
P1 P3 Ba1 73.7(11) 4 32 ?
P1 P3 Ba1 83.4(10) 3 2_545 ?
P1 P3 Ba1 75.0(11) 4 27_445 ?
P1 P3 Ba1 83.4(10) 4 3_665 ?
P1 P3 Ba1 127.3(9) 3 3_665 ?
P1 P3 Ba1 127.3(9) 4 2_545 ?
P1 P3 P1 137(3) 4 3 ?
P1 P3 P2 12.2(7) 4 8 ?
P1 P3 P2 131.9(17) 4 18_544 ?
P1 P3 P2 138.2(15) 4 3 ?
P1 P3 P2 14.0(6) 3 3 ?
P1 P3 P2 14.0(6) 4 4 ?
P1 P3 P2 131.9(17) 3 8 ?
P1 P3 P2 138.2(15) 3 4 ?
P1 P3 P2 12.2(7) 3 18_544 ?
P2 P3 Ba1 72.7(3) 4 3_665 ?
P2 P3 Ba1 135.6(5) 4 2_545 ?
P2 P3 Ba1 78.8(3) 8 32 ?
P2 P3 Ba1 135.6(5) 3 3_665 ?
P2 P3 Ba1 85.3(4) 4 32 ?
P2 P3 Ba1 79.76(17) 8 3_665 ?
P2 P3 Ba1 79.76(17) 18_544 2_545 ?
P2 P3 Ba1 138.8(5) 18_544 3_665 ?
P2 P3 Ba1 72.7(3) 3 2_545 ?
P2 P3 Ba1 67.8(4) 4 27_445 ?
P2 P3 Ba1 67.8(4) 3 32 ?
P2 P3 Ba1 85.3(4) 3 27_445 ?
P2 P3 Ba1 138.8(5) 8 2_545 ?
P2 P3 Ba1 64.0(5) 8 27_445 ?
P2 P3 Ba1 78.8(3) 18_544 27_445 ?
P2 P3 Ba1 64.0(5) 18_544 32 ?
P2 P3 P2 7.4(3) 4 8 ?
P2 P3 P2 129.5(8) 8 18_544 ?
P2 P3 P2 7.4(3) 3 18_544 ?
P2 P3 P2 136.7(6) 3 8 ?
P2 P3 P2 143.9(8) 4 3 ?
P2 P3 P2 136.7(6) 4 18_544 ?
Ba1 Cl1 Ba1 180.00(2) 21_445 3_665 ?
Ba1 Cl1 Ba1 87.994(8) 1_455 20_565 ?
Ba1 Cl1 Ba1 92.006(8) 21_445 20_565 ?
Ba1 Cl1 Ba1 87.994(8) 21_445 1_455 ?
Ba1 Cl1 Ba1 92.006(8) 1_455 2_545 ?
Ba1 Cl1 Ba1 92.006(8) 21_445 19_655 ?
Ba1 Cl1 Ba1 87.994(8) 3_665 20_565 ?
Ba1 Cl1 Ba1 180.0 1_455 19_655 ?
Ba1 Cl1 Ba1 92.006(8) 20_565 19_655 ?
Ba1 Cl1 Ba1 180.0 2_545 20_565 ?
Ba1 Cl1 Ba1 87.994(8) 3_665 19_655 ?
Ba1 Cl1 Ba1 92.006(8) 3_665 1_455 ?
Ba1 Cl1 Ba1 87.994(8) 2_545 19_655 ?
Ba1 Cl1 Ba1 87.994(8) 21_445 2_545 ?
Ba1 Cl1 Ba1 92.006(8) 3_665 2_545 ?

loop_
_geom_bond_atom_site_label_1
_geom_bond_atom_site_label_2
_geom_bond_distance
_geom_bond_site_symmetry_2
_geom_bond_publ_flag
Ba1 P1 3.228(6) 6_655 ?
Ba1 P1 3.288(6) 25 ?
Ba1 P1 3.288(6) 35_545 ?
Ba1 P1 3.228(6) 2_655 ?
Ba1 P2 3.136(14) 21_655 ?
Ba1 P2 3.136(14) 22_656 ?
Ba1 P2 3.162(4) 2_655 ?
Ba1 P2 3.162(4) 6_655 ?
Ba1 P2 3.178(14) 30 ?
Ba1 P2 3.178(14) 32_545 ?
Ba1 P3 3.236(8) 3_655 ?
Ba1 P3 3.236(8) 2_655 ?
P1 P1 2.204(12) 17_554 ?
P1 P1 1.257(13) 6 ?
P1 P2 2.643(11) 9_455 ?
P1 P2 0.987(9) . ?
P1 P2 2.178(10) 6 ?
P1 P2 1.491(8) 17_554 ?
P1 P3 0.675(7) 2 ?
P2 P2 0.570(12) 17_554 ?
P2 P3 1.628(9) 2 ?
P2 P3 2.144(7) 15_554 ?

loop_
_geom_torsion_atom_site_label_1
_geom_torsion_atom_site_label_2
_geom_torsion_atom_site_label_3
_geom_torsion_atom_site_label_4
_geom_torsion
_geom_torsion_site_symmetry_1
_geom_torsion_site_symmetry_2
_geom_torsion_site_symmetry_3
_geom_torsion_site_symmetry_4
_geom_torsion_publ_flag
Ba1 P1 P2 Ba1 111.3(11) 1_455 . . 25 ?
Ba1 P1 P2 Ba1 64(5) 33_445 . . 14_544 ?
Ba1 P1 P2 Ba1 164.79(17) 20_565 . . 33_445 ?
Ba1 P1 P2 Ba1 81.3(3) 20_565 . . 25 ?
Ba1 P1 P2 Ba1 -101.3(2) 3_665 . . 33_445 ?
Ba1 P1 P2 Ba1 93.9(2) 3_665 . . 20_565 ?
Ba1 P1 P2 Ba1 -37(5) 3_665 . . 14_544 ?
Ba1 P1 P2 Ba1 -83.5(4) 33_445 . . 25 ?
Ba1 P1 P2 Ba1 -101(5) 1_455 . . 14_544 ?
Ba1 P1 P2 Ba1 -164.79(17) 33_445 . . 20_565 ?
Ba1 P1 P2 Ba1 83.5(4) 25 . . 33_445 ?
Ba1 P1 P2 Ba1 30.0(9) 1_455 . . 20_565 ?
Ba1 P1 P2 Ba1 -165.2(8) 1_455 . . 33_445 ?
Ba1 P1 P2 Ba1 -175.1(2) 25 . . 3_665 ?
Ba1 P1 P2 Ba1 148(5) 25 . . 14_544 ?
Ba1 P1 P2 Ba1 101.3(2) 33_445 . . 3_665 ?
Ba1 P1 P2 Ba1 -131(5) 20_565 . . 14_544 ?
Ba1 P1 P2 Ba1 -93.9(2) 20_565 . . 3_665 ?
Ba1 P1 P2 Ba1 175.1(2) 3_665 . . 25 ?
Ba1 P1 P2 Ba1 -63.9(10) 1_455 . . 3_665 ?
Ba1 P1 P2 Ba1 -81.3(3) 25 . . 20_565 ?
Ba1 P1 P2 P1 95.0(12) 25 . . 6 ?
Ba1 P1 P2 P1 97.6(7) 1_455 . . 14_554 ?
Ba1 P1 P2 P1 177.9(14) 3_665 . . 17_554 ?
Ba1 P1 P2 P1 11.4(12) 33_445 . . 6 ?
Ba1 P1 P2 P1 84.0(12) 20_565 . . 17_554 ?
Ba1 P1 P2 P1 176.2(12) 20_565 . . 6 ?
Ba1 P1 P2 P1 67.6(8) 20_565 . . 14_554 ?
Ba1 P1 P2 P1 2.7(14) 25 . . 17_554 ?
Ba1 P1 P2 P1 -80.8(12) 33_445 . . 17_554 ?
Ba1 P1 P2 P1 161.5(10) 3_665 . . 14_554 ?
Ba1 P1 P2 P1 114.0(11) 1_455 . . 17_554 ?
Ba1 P1 P2 P1 -13.7(11) 25 . . 14_554 ?
Ba1 P1 P2 P1 -89.9(13) 3_665 . . 6 ?
Ba1 P1 P2 P1 -97.2(8) 33_445 . . 14_554 ?
Ba1 P1 P2 P1 -153.7(19) 1_455 . . 6 ?
Ba1 P1 P2 P2 94(6) 20_565 . . 17_554 ?
Ba1 P1 P2 P2 12(6) 25 . . 17_554 ?
Ba1 P1 P2 P2 -71(6) 33_445 . . 17_554 ?
Ba1 P1 P2 P2 124(6) 1_455 . . 17_554 ?
Ba1 P1 P2 P2 -172(6) 3_665 . . 17_554 ?
Ba1 P1 P2 P3 107.9(11) 1_455 . . 15_554 ?
Ba1 P1 P2 P3 -86.9(12) 33_445 . . 15_554 ?
Ba1 P1 P2 P3 61(5) 33_445 . . 2 ?
Ba1 P1 P2 P3 -41(5) 3_665 . . 2 ?
Ba1 P1 P2 P3 77.9(12) 20_565 . . 15_554 ?
Ba1 P1 P2 P3 171.8(14) 3_665 . . 15_554 ?
Ba1 P1 P2 P3 -3.4(15) 25 . . 15_554 ?
Ba1 P1 P2 P3 144(5) 25 . . 2 ?
Ba1 P1 P2 P3 -105(5) 1_455 . . 2 ?
Ba1 P1 P2 P3 -135(5) 20_565 . . 2 ?
P1 P1 P2 Ba1 -176.2(12) 6 . . 20_565 ?
P1 P1 P2 Ba1 -95.0(12) 6 . . 25 ?
P1 P1 P2 Ba1 53(5) 6 . . 14_544 ?
P1 P1 P2 Ba1 -84.0(12) 17_554 . . 20_565 ?
P1 P1 P2 Ba1 80.8(12) 17_554 . . 33_445 ?
P1 P1 P2 Ba1 89.9(13) 6 . . 3_665 ?
P1 P1 P2 Ba1 145(6) 17_554 . . 14_544 ?
P1 P1 P2 Ba1 -177.9(14) 17_554 . . 3_665 ?
P1 P1 P2 Ba1 -2.7(14) 17_554 . . 25 ?
P1 P1 P2 Ba1 -11.4(12) 6 . . 33_445 ?
P1 P1 P2 P1 -108.7(15) 6 . . 14_554 ?
P1 P1 P2 P1 -92.2(16) 6 . . 17_554 ?
P1 P1 P2 P1 -16.4(5) 17_554 . . 14_554 ?
P1 P1 P2 P1 92.2(16) 17_554 . . 6 ?
P1 P1 P2 P2 10(5) 17_554 . . 17_554 ?
P1 P1 P2 P2 -83(6) 6 . . 17_554 ?
P1 P1 P2 P3 -98.4(16) 6 . . 15_554 ?
P1 P1 P2 P3 49(5) 6 . . 2 ?
P1 P1 P2 P3 -6.1(5) 17_554 . . 15_554 ?
P1 P1 P2 P3 141(4) 17_554 . . 2 ?
P2 P1 P2 Ba1 -149.3(11) 6 . . 20_565 ?
P2 P1 P2 Ba1 80(5) 6 . . 14_544 ?
P2 P1 P2 Ba1 -12(6) 17_554 . . 25 ?
P2 P1 P2 Ba1 -143.0(14) 9_455 . . 20_565 ?
P2 P1 P2 Ba1 172(6) 17_554 . . 3_665 ?
P2 P1 P2 Ba1 123.1(12) 9_455 . . 3_665 ?
P2 P1 P2 Ba1 86(4) 9_455 . . 14_544 ?
P2 P1 P2 Ba1 116.8(12) 6 . . 3_665 ?
P2 P1 P2 Ba1 -94(6) 17_554 . . 20_565 ?
P2 P1 P2 Ba1 71(6) 17_554 . . 33_445 ?
P2 P1 P2 Ba1 -68.0(11) 6 . . 25 ?
P2 P1 P2 Ba1 15.5(11) 6 . . 33_445 ?
P2 P1 P2 Ba1 -61.8(11) 9_455 . . 25 ?
P2 P1 P2 Ba1 21.8(14) 9_455 . . 33_445 ?
P2 P1 P2 Ba1 135(11) 17_554 . . 14_544 ?
P2 P1 P2 P1 33.2(14) 9_455 . . 6 ?
P2 P1 P2 P1 -75(2) 9_455 . . 14_554 ?
P2 P1 P2 P1 26.9(3) 6 . . 6 ?
P2 P1 P2 P1 -59(2) 9_455 . . 17_554 ?
P2 P1 P2 P1 83(6) 17_554 . . 6 ?
P2 P1 P2 P1 -26(5) 17_554 . . 14_554 ?
P2 P1 P2 P1 -81.7(14) 6 . . 14_554 ?
P2 P1 P2 P1 -10(5) 17_554 . . 17_554 ?
P2 P1 P2 P1 -65.3(15) 6 . . 17_554 ?
P2 P1 P2 P2 -49(7) 9_455 . . 17_554 ?
P2 P1 P2 P2 -56(6) 6 . . 17_554 ?
P2 P1 P2 P3 82(5) 9_455 . . 2 ?
P2 P1 P2 P3 132(5) 17_554 . . 2 ?
P2 P1 P2 P3 -16(5) 17_554 . . 15_554 ?
P2 P1 P2 P3 -71.4(16) 6 . . 15_554 ?
P2 P1 P2 P3 76(5) 6 . . 2 ?
P2 P1 P2 P3 -65(3) 9_455 . . 15_554 ?
P3 P1 P2 Ba1 4(9) 2 . . 14_544 ?
P3 P1 P2 Ba1 135(5) 2 . . 20_565 ?
P3 P1 P2 Ba1 -61(5) 2 . . 33_445 ?
P3 P1 P2 Ba1 41(5) 2 . . 3_665 ?
P3 P1 P2 Ba1 -144(5) 2 . . 25 ?
P3 P1 P2 P1 -141(4) 2 . . 17_554 ?
P3 P1 P2 P1 -49(5) 2 . . 6 ?
P3 P1 P2 P1 -158(4) 2 . . 14_554 ?
P3 P1 P2 P2 -132(5) 2 . . 17_554 ?
P3 P1 P2 P3 -148(4) 2 . . 15_554 ?
